data_1519066
loop_
_publ_author_name
'Bu, Xian-He'
'Shang, Zhi-Liang'
'Weng, Wei'
'Zhang, Ruo-Hua'
'Zhu, Hong-Ping'
'Liu, Quin-Tian'

_publ_section_title
;
 Synthesis and Crystal Structure of a New Tetracoordinated Copper(II)
 Complex of N,N'-Bis(quinolin-8-ylmethyl)-1,5-diazacyclooctane.
;
_journal_name_full 'Acta Chemica Scandinavica'
_journal_page_first 295
_journal_page_last 297
_journal_volume 53
_journal_year 1999
_chemical_formula_sum 'C26 H30 Cl2 Cu N4 O9'
_chemical_formula_weight 677.00
_space_group_IT_number 14
_symmetry_cell_setting monoclinic
_symmetry_Int_Tables_number 14
_symmetry_space_group_name_Hall '-P 2ybc'
_symmetry_space_group_name_H-M 'P 1 21/c 1'
_cell_angle_alpha 90
_cell_angle_beta 90
_cell_angle_gamma 90
_cell_formula_units_Z 4
_cell_length_a 8.155(5)
_cell_length_b 14.948(4)
_cell_length_c 20.443(3)
_cell_volume 2492.0(17)
_diffrn_ambient_temperature 293
_diffrn_radiation_probe x-ray
_diffrn_radiation_type MoK\a
_diffrn_radiation_wavelength 0.71069
_exptl_absorpt_coefficient_mu 1.03
_exptl_crystal_density_diffrn 1.60
_refine_ls_number_parameters 379
_refine_ls_number_reflns 3074
_refine_ls_R_factor_gt 0.0710
_refine_ls_wR_factor_gt 0.0752
_cod_data_source_file Acta-Chem-Scand-1999-53-295-297.cif
_cod_data_source_block Cu
_cod_depositor_comments
;
No thermal parameter provided. Fixed arbitrarily to B = 1 A**2

Beta angle clearly wrong, given to be 90 which lead to
V = 2492.0 instead of 2816.4
;
_cod_original_cell_volume 2816.4(9)
_cod_original_sg_symbol_H-M 'P 21/c'
_cod_original_formula_sum 'C26 H30 Cl2 N4 Cu O9'
_cod_database_code 1519066

loop_
_symmetry_equiv_pos_site_id
_symmetry_equiv_pos_as_xyz
1 x,y,z
2 -x,1/2+y,1/2-z
3 -x,-y,-z
4 x,1/2-y,1/2+z

loop_
_atom_site_label
_atom_site_type_symbol
_atom_site_fract_x
_atom_site_fract_y
_atom_site_fract_z
_atom_site_B_iso_or_equiv
_atom_site_attached_hydrogens
Cu Cu 1.0042(1) 0.22894(6) 0.63533(5) 1 0
Cl1 Cl 0.4000(3) 0.2450(1) 0.9695(1) 1 0
Cl2 Cl 1.7138(3) 0.0647(1) 0.7503(1) 1 0
O1 O 0.242(1) 0.2599(9) 0.9639(7) 1 0
O2 O 0.464(2) 0.2181(7) 1.0299(5) 1 0
O3 O 0.443(1) 0.1924(6) 0.9253(5) 1 0
O4 O 0.472(2) 0.3155(7) 0.9624(8) 1 0
O5 O 1.675(1) 0.1337(5) 0.7137(4) 1 0
O6 O 1.608(1) 0.0040(5) 0.7307(5) 1 0
O7 O 1.868(1) 0.0435(6) 0.7370(7) 1 0
O8 O 1.721(2) 0.0753(8) 0.8116(4) 1 0
O9 O 0.618(2) 0.2531(9) 0.8271(7) 1 2
N1 N 0.8894(8) 0.3050(4) 0.5708(3) 1 0
N2 N 0.9906(8) 0.2975(4) 0.7133(3) 1 0
N3 N 1.2266(8) 0.1923(4) 0.6729(3) 1 0
N4 N 0.9331(8) 0.1291(4) 0.5894(3) 1 0
C1 C 0.913(1) 0.2927(5) 0.5088(4) 1 1
C2 C 0.872(1) 0.3468(6) 0.4592(5) 1 1
C3 C 0.803(1) 0.4155(6) 0.4727(5) 1 1
C4 C 0.772(1) 0.4318(5) 0.5366(4) 1 0
C5 C 0.815(1) 0.3747(5) 0.5861(4) 1 0
C6 C 0.784(1) 0.3886(5) 0.6518(4) 1 0
C7 C 0.707(1) 0.4577(6) 0.6654(5) 1 1
C8 C 0.662(1) 0.5135(6) 0.6168(6) 1 1
C9 C 0.694(1) 0.5023(6) 0.5550(5) 1 1
C10 C 0.823(1) 0.3308(5) 0.7062(4) 1 2
C11 C 0.775(1) 0.1260(5) 0.5688(4) 1 1
C12 C 0.688(1) 0.0563(5) 0.5527(4) 1 1
C13 C 0.770(1) -0.0119(5) 0.5602(4) 1 1
C14 C 0.939(1) -0.0133(5) 0.5809(4) 1 0
C15 C 1.022(1) 0.0602(5) 0.5954(4) 1 0
C16 C 1.192(1) 0.0611(5) 0.6152(4) 1 0
C17 C 1.274(1) -0.0094(6) 0.6227(5) 1 1
C18 C 1.192(1) -0.0816(6) 0.6090(5) 1 1
C19 C 1.030(1) -0.0830(5) 0.5889(5) 1 1
C20 C 1.286(1) 0.1359(5) 0.6248(5) 1 2
C21 C 1.339(1) 0.2634(6) 0.6791(5) 1 2
C22 C 1.253(1) 0.3419(6) 0.6736(6) 1 2
C23 C 1.121(1) 0.3592(5) 0.7168(5) 1 2
C24 C 1.012(1) 0.2480(5) 0.7735(5) 1 2
C25 C 1.165(1) 0.2048(7) 0.7879(5) 1 2
C26 C 1.222(1) 0.1517(6) 0.7374(4) 1 2
